data_7062859
loop_
_publ_author_name
'Halder, Biplob'
'Barik, Tulasi'
'Chatterjee, Saurav'

_publ_section_title
;
 A new entry towards diastereomeric C1,C2,C3-functionalized
 [3]ferrocenophanes using a solid state mediated double 1,4-Michael
 addition type ring closing approach
;
_journal_issue 47
_journal_name_full 'New Journal of Chemistry'
_journal_page_first 21994
_journal_page_last 22006
_journal_paper_doi 10.1039/D3NJ04862D
_journal_volume 47
_journal_year 2023
_chemical_formula_moiety 'C33 H27 Fe N3 O3'
_chemical_formula_sum 'C33 H27 Fe N3 O3'
_chemical_formula_weight 569.42
_chemical_name_systematic 'FCDIPY MICHAEL'
_space_group_crystal_system triclinic
_space_group_IT_number 2
_space_group_name_Hall '-P 1'
_space_group_name_H-M_alt 'P -1'
_atom_sites_solution_hydrogens geom
_atom_sites_solution_primary dual
_audit_creation_date 2021-12-09
_audit_creation_method
;
Olex2 1.3
(compiled 2020.11.12 svn.r5f609507 for OlexSys, GUI svn.r6408)
;
_audit_update_record
;
2023-06-23 deposited with the CCDC.	2023-11-06 downloaded from the CCDC.
;
_cell_angle_alpha 85.408(2)
_cell_angle_beta 84.307(2)
_cell_angle_gamma 74.931(2)
_cell_formula_units_Z 2
_cell_length_a 9.2175(2)
_cell_length_b 11.1208(2)
_cell_length_c 15.2268(4)
_cell_measurement_reflns_used 11936
_cell_measurement_temperature 298
_cell_measurement_theta_max 26.7030
_cell_measurement_theta_min 1.8950
_cell_volume 1497.34(6)
_computing_cell_refinement 'CrysAlisPro 1.171.41.93a (Rigaku OD, 2020)'
_computing_data_collection 'CrysAlisPro 1.171.41.93a (Rigaku OD, 2020)'
_computing_data_reduction 'CrysAlisPro 1.171.41.93a (Rigaku OD, 2020)'
_computing_molecular_graphics 'Olex2 1.3 (Dolomanov et al., 2009)'
_computing_publication_material 'Olex2 1.3 (Dolomanov et al., 2009)'
_computing_structure_refinement 'SHELXL 2018/3 (Sheldrick, 2015)'
_computing_structure_solution 'SHELXT 2018/2 (Sheldrick, 2018)'
_diffrn_ambient_temperature 298
_diffrn_detector 'Hybrid Pixel Array Detector'
_diffrn_detector_area_resol_mean 10.0000
_diffrn_measured_fraction_theta_full 0.999
_diffrn_measured_fraction_theta_max 0.952
_diffrn_measurement_details
;
List of Runs (angles in degrees, time in seconds):

  # Type    Start    End  Width  t~exp~   \w     \q     \k     \f   Frames
#--------------------------------------------------------------------------
  1  \w      2.00  39.00   0.50   15.00    --   10.00  57.00 -90.00   74
  2  \w     54.00  99.00   0.50   15.00    --   10.00  38.00-120.00   90
  3  \w     70.00  99.00   0.50   15.00    --   10.00  82.00 -30.00   58
  4  \w    -17.00  12.00   0.50   15.00    --   10.00  82.00  90.00   58
  5  \w     -4.00  91.00   0.50   15.00    --   10.00  82.00-180.00  190
  6  \w    -79.00  31.00   0.50   15.00    --   10.00 -77.00   0.00  220
  7  \w    -16.00  99.00   0.50   15.00    --   10.00  82.00 -90.00  230
  8  \w     61.00  87.00   0.50   15.00    --   10.00  57.00 -90.00   52
  9  \w    -73.00 -48.00   0.50   15.00    --   10.00 -57.00 -60.00   50
 10  \w     -8.00  32.00   0.50   15.00    --   10.00 -57.00 -60.00   80
 11  \w     -5.00  21.00   0.50   15.00    --   10.00  38.00-120.00   52
 12  \w    -16.00  16.00   0.50   15.00    --  -10.20 -82.00 -90.00   64
 13  \w    -23.00   4.00   0.50   15.00    --  -10.20 -82.00-120.00   54
 14  \w    -96.00  10.00   0.50   15.00    --  -10.20 -82.00  60.00  212
 15  \w    -95.00   3.00   0.50   15.00    --  -10.20 -57.00  60.00  196
;
_diffrn_measurement_device 'four-circle diffractometer'
_diffrn_measurement_device_type 'XtaLAB Pro II AFC12 (RINC): Kappa single'
_diffrn_measurement_method '\w scans'
_diffrn_orient_matrix_type 'CrysAlisPro convention (1999,Acta A55,543-557)'
_diffrn_orient_matrix_UB_11 0.0258958000
_diffrn_orient_matrix_UB_12 -0.0123621000
_diffrn_orient_matrix_UB_13 0.0429507000
_diffrn_orient_matrix_UB_21 -0.0154643000
_diffrn_orient_matrix_UB_22 -0.0594579000
_diffrn_orient_matrix_UB_23 0.0022586000
_diffrn_orient_matrix_UB_31 0.0740504000
_diffrn_orient_matrix_UB_32 -0.0262464000
_diffrn_orient_matrix_UB_33 -0.0186717000
_diffrn_radiation_monochromator mirror
_diffrn_radiation_probe x-ray
_diffrn_radiation_type 'Mo K\a'
_diffrn_radiation_wavelength 0.71073
_diffrn_reflns_av_R_equivalents 0.0251
_diffrn_reflns_av_unetI/netI 0.0319
_diffrn_reflns_Laue_measured_fraction_full 0.999
_diffrn_reflns_Laue_measured_fraction_max 0.952
_diffrn_reflns_limit_h_max 11
_diffrn_reflns_limit_h_min -11
_diffrn_reflns_limit_k_max 14
_diffrn_reflns_limit_k_min -14
_diffrn_reflns_limit_l_max 19
_diffrn_reflns_limit_l_min -18
_diffrn_reflns_number 22831
_diffrn_reflns_point_group_measured_fraction_full 0.999
_diffrn_reflns_point_group_measured_fraction_max 0.952
_diffrn_reflns_theta_full 25.242
_diffrn_reflns_theta_max 27.020
_diffrn_reflns_theta_min 1.899
_diffrn_source 'micro-focus sealed X-ray tube'
_diffrn_source_type 'Rigaku (Mo) X-ray Source'
_exptl_absorpt_coefficient_mu 0.540
_exptl_absorpt_correction_T_max 1.00000
_exptl_absorpt_correction_T_min 0.47260
_exptl_absorpt_correction_type multi-scan
_exptl_absorpt_process_details
;
CrysAlisPro 1.171.41.93a (Rigaku Oxford Diffraction, 2020)
Empirical absorption correction using spherical harmonics,
implemented in SCALE3 ABSPACK scaling algorithm.
;
_exptl_crystal_colour 'clear yellowish yellow'
_exptl_crystal_colour_lustre clear
_exptl_crystal_colour_modifier yellowish
_exptl_crystal_colour_primary yellow
_exptl_crystal_density_diffrn 1.263
_exptl_crystal_description block
_exptl_crystal_F_000 592
_exptl_crystal_preparation 'SLOW EVAPORATION'
_exptl_crystal_recrystallization_method 'SLOW EVAPORATION'
_exptl_crystal_size_max 0.01
_exptl_crystal_size_mid 0.01
_exptl_crystal_size_min 0.01
_refine_diff_density_max 0.217
_refine_diff_density_min -0.319
_refine_diff_density_rms 0.037
_refine_ls_extinction_method none
_refine_ls_goodness_of_fit_ref 1.055
_refine_ls_hydrogen_treatment constr
_refine_ls_matrix_type full
_refine_ls_number_parameters 361
_refine_ls_number_reflns 6232
_refine_ls_number_restraints 0
_refine_ls_restrained_S_all 1.055
_refine_ls_R_factor_all 0.0489
_refine_ls_R_factor_gt 0.0362
_refine_ls_shift/su_max 0.001
_refine_ls_shift/su_mean 0.000
_refine_ls_structure_factor_coef Fsqd
_refine_ls_weighting_details 'w=1/[\s^2^(Fo^2^)+(0.0451P)^2^+0.1093P] where P=(Fo^2^+2Fc^2^)/3'
_refine_ls_weighting_scheme calc
_refine_ls_wR_factor_gt 0.0886
_refine_ls_wR_factor_ref 0.0940
_reflns_Friedel_coverage 0.000
_reflns_number_gt 4905
_reflns_number_total 6232
_reflns_threshold_expression 'I > 2\s(I)'
_cod_data_source_file d3nj04862d2.cif
_cod_data_source_block fcdipyyi_140421
_cod_depositor_comments 'Adding full bibliography for 7062859--7062860.cif.'
_cod_database_code 7062859
_shelx_shelxl_version_number 2018/3
_chemical_oxdiff_formula 'C64 H54 N6 O6 Fe2'
_shelx_space_group_comment
;
The symmetry employed for this shelxl refinement is uniquely defined
by the following loop, which should always be used as a source of
symmetry information in preference to the above space-group names.
They are only intended as comments.
;
_reflns_odcompleteness_completeness 99.23
_reflns_odcompleteness_iscentric 1
_reflns_odcompleteness_theta 26.32
_olex2_refinement_description
;
1. Fixed Uiso
 At 1.2 times of:
  All C(H) groups, All C(H,H) groups
2.a Ternary CH refined with riding coordinates:
 C007(H007), C008(H008), C00C(H00C)
2.b Secondary CH2 refined with riding coordinates:
 C00H(H00A,H00B), C00L(H00D,H00E)
2.c Aromatic/amide H refined with riding coordinates:
 C00K(H00K), C00M(H00M), C00N(H00N), C00O(H00O), C00P(H00P), C00Q(H00Q),
 C00R(H00R), C00S(H00S), C00T(H00T), C00U(H00U), C00V(H00V), C00W(H00W),
 C00X(H00X), C00Y(H00Y), C00Z(H00Z), C010(H010), C011(H011), C012(H012),
 C013(H013), C014(H014)
;
_smtbx_masks_void_probe_radius 1.2
_smtbx_masks_void_truncation_radius 1.2
_olex2_submission_original_sample_id 'FCDIPY MICHAEL'
_olex2_submission_special_instructions 'No special instructions were received'
_oxdiff_exptl_absorpt_empirical_details
;
Empirical correction (ABSPACK) includes:
- Absorption correction using spherical harmonics
- Frame scaling
;
_oxdiff_exptl_absorpt_empirical_full_max 1.620
_oxdiff_exptl_absorpt_empirical_full_min 0.526

loop_
_space_group_symop_operation_xyz
'x, y, z'
'-x, -y, -z'

loop_
_atom_site_label
_atom_site_type_symbol
_atom_site_fract_x
_atom_site_fract_y
_atom_site_fract_z
_atom_site_U_iso_or_equiv
_atom_site_adp_type
_atom_site_occupancy
_atom_site_site_symmetry_order
_atom_site_calc_flag
_atom_site_refinement_flags_posn
_atom_site_refinement_flags_adp
_atom_site_refinement_flags_occupancy
_atom_site_disorder_assembly
_atom_site_disorder_group
Fe01 Fe 0.99965(3) 0.12981(2) 0.82113(2) 0.04565(10) Uani 1 1 d . . . . .
O002 O 0.47674(14) 0.38974(12) 0.66951(8) 0.0614(4) Uani 1 1 d . . . . .
O003 O 0.79233(16) 0.60716(12) 0.80645(9) 0.0672(4) Uani 1 1 d . . . . .
O004 O 0.76935(18) 0.06609(13) 0.54493(9) 0.0730(4) Uani 1 1 d . . . . .
N005 N 0.40964(17) 0.38204(14) 0.90132(10) 0.0555(4) Uani 1 1 d . . . . .
N006 N 1.02092(19) 0.52934(14) 0.61196(10) 0.0575(4) Uani 1 1 d . . . . .
C007 C 0.64830(17) 0.27772(14) 0.77458(10) 0.0376(4) Uani 1 1 d . . . . .
H007 H 0.625739 0.229873 0.828767 0.045 Uiso 1 1 calc R U . . .
C008 C 0.74384(18) 0.36698(14) 0.79816(10) 0.0393(4) Uani 1 1 d . . . . .
H008 H 0.677618 0.428035 0.836991 0.047 Uiso 1 1 calc R U . . .
C009 C 0.87644(19) 0.30032(15) 0.84912(11) 0.0420(4) Uani 1 1 d . . . . .
N00A N 0.52922(18) -0.11256(15) 0.64524(12) 0.0621(4) Uani 1 1 d . . . . .
C00B C 0.38658(18) 0.42535(15) 0.81790(11) 0.0422(4) Uani 1 1 d . . . . .
C00C C 0.72514(18) 0.18412(15) 0.70363(10) 0.0400(4) Uani 1 1 d . . . . .
H00C H 0.746001 0.232613 0.649418 0.048 Uiso 1 1 calc R U . . .
C00D C 0.87359(18) 0.09839(15) 0.72872(11) 0.0426(4) Uani 1 1 d . . . . .
C00E C 0.50069(18) 0.36415(15) 0.74685(11) 0.0430(4) Uani 1 1 d . . . . .
C00F C 0.83704(19) 0.55523(15) 0.73846(12) 0.0453(4) Uani 1 1 d . . . . .
C00G C 0.62705(19) -0.07850(15) 0.58423(11) 0.0449(4) Uani 1 1 d . . . . .
C00H C 0.62210(19) 0.10367(16) 0.68195(11) 0.0450(4) Uani 1 1 d . . . . .
H00A H 0.613798 0.044451 0.731352 0.054 Uiso 1 1 calc R U . . .
H00B H 0.522087 0.156828 0.674084 0.054 Uiso 1 1 calc R U . . .
C00I C 0.93866(19) 0.60751(15) 0.67088(11) 0.0429(4) Uani 1 1 d . . . . .
C00J C 0.6805(2) 0.03355(15) 0.59942(11) 0.0457(4) Uani 1 1 d . . . . .
C00K C 1.0307(2) 0.30209(17) 0.82812(13) 0.0538(5) Uani 1 1 d . . . . .
H00K H 1.066465 0.350070 0.782363 0.065 Uiso 1 1 calc R U . . .
C00L C 0.7929(2) 0.44069(15) 0.71651(11) 0.0470(4) Uani 1 1 d . . . . .
H00D H 0.877801 0.386868 0.684129 0.056 Uiso 1 1 calc R U . . .
H00E H 0.710868 0.465471 0.678230 0.056 Uiso 1 1 calc R U . . .
C00M C 0.8945(2) -0.00001(16) 0.79587(12) 0.0515(4) Uani 1 1 d . . . . .
H00M H 0.818020 -0.024078 0.831744 0.062 Uiso 1 1 calc R U . . .
C00N C 1.0203(2) 0.10076(18) 0.69023(13) 0.0547(5) Uani 1 1 d . . . . .
H00N H 1.041368 0.154908 0.643818 0.066 Uiso 1 1 calc R U . . .
C00O C 0.8742(2) 0.21687(16) 0.92506(11) 0.0493(4) Uani 1 1 d . . . . .
H00O H 0.788457 0.198952 0.954734 0.059 Uiso 1 1 calc R U . . .
C00P C 0.9440(2) 0.72945(16) 0.67294(13) 0.0548(5) Uani 1 1 d . . . . .
H00P H 0.884827 0.780376 0.715430 0.066 Uiso 1 1 calc R U . . .
C00Q C 0.2656(2) 0.52169(17) 0.79592(13) 0.0543(5) Uani 1 1 d . . . . .
H00Q H 0.254139 0.550246 0.737291 0.065 Uiso 1 1 calc R U . . .
C00R C 0.6823(2) -0.14355(18) 0.50955(12) 0.0605(5) Uani 1 1 d . . . . .
H00R H 0.749320 -0.116182 0.467961 0.073 Uiso 1 1 calc R U . . .
C00S C 1.0384(2) 0.77502(19) 0.61108(14) 0.0663(6) Uani 1 1 d . . . . .
H00S H 1.042915 0.857681 0.610242 0.080 Uiso 1 1 calc R U . . .
C00T C 1.1253(3) 0.6964(2) 0.55096(14) 0.0676(6) Uani 1 1 d . . . . .
H00T H 1.191472 0.724260 0.509010 0.081 Uiso 1 1 calc R U . . .
C00U C 1.1194(2) 0.21897(19) 0.88838(15) 0.0641(5) Uani 1 1 d . . . . .
H00U H 1.223639 0.202146 0.888715 0.077 Uiso 1 1 calc R U . . .
C00V C 1.0238(2) 0.16579(19) 0.94787(13) 0.0625(5) Uani 1 1 d . . . . .
H00V H 1.053621 0.107353 0.994065 0.075 Uiso 1 1 calc R U . . .
C00W C 0.1827(2) 0.5311(2) 0.94766(15) 0.0655(6) Uani 1 1 d . . . . .
H00W H 0.114212 0.565076 0.993767 0.079 Uiso 1 1 calc R U . . .
C00X C 1.1288(2) 0.0075(2) 0.73400(15) 0.0679(6) Uani 1 1 d . . . . .
H00X H 1.232840 -0.009439 0.722007 0.082 Uiso 1 1 calc R U . . .
C00Y C 0.1618(2) 0.57503(19) 0.86256(16) 0.0674(6) Uani 1 1 d . . . . .
H00Y H 0.078796 0.639896 0.849528 0.081 Uiso 1 1 calc R U . . .
C00Z C 1.0513(2) -0.05527(18) 0.79897(15) 0.0639(5) Uani 1 1 d . . . . .
H00Z H 1.095160 -0.121292 0.837183 0.077 Uiso 1 1 calc R U . . .
C010 C 0.3068(2) 0.4361(2) 0.96390(13) 0.0666(6) Uani 1 1 d . . . . .
H010 H 0.320411 0.407184 1.022296 0.080 Uiso 1 1 calc R U . . .
C011 C 0.6377(3) -0.2488(2) 0.49708(16) 0.0769(7) Uani 1 1 d . . . . .
H011 H 0.674236 -0.294315 0.447372 0.092 Uiso 1 1 calc R U . . .
C012 C 1.1135(3) 0.5753(2) 0.55337(13) 0.0693(6) Uani 1 1 d . . . . .
H012 H 1.173198 0.522601 0.512039 0.083 Uiso 1 1 calc R U . . .
C013 C 0.5387(3) -0.2850(2) 0.55907(19) 0.0831(7) Uani 1 1 d . . . . .
H013 H 0.506567 -0.356209 0.552728 0.100 Uiso 1 1 calc R U . . .
C014 C 0.4872(3) -0.2152(2) 0.63088(18) 0.0852(7) Uani 1 1 d . . . . .
H014 H 0.418606 -0.240635 0.672393 0.102 Uiso 1 1 calc R U . . .

loop_
_atom_site_aniso_label
_atom_site_aniso_U_11
_atom_site_aniso_U_22
_atom_site_aniso_U_33
_atom_site_aniso_U_23
_atom_site_aniso_U_13
_atom_site_aniso_U_12
Fe01 0.04356(16) 0.04186(16) 0.05355(18) -0.01008(12) 0.00018(12) -0.01376(12)
O002 0.0680(9) 0.0694(9) 0.0435(8) -0.0068(6) -0.0082(7) -0.0091(7)
O003 0.0859(10) 0.0521(8) 0.0673(9) -0.0240(7) 0.0208(8) -0.0277(7)
O004 0.1044(11) 0.0737(9) 0.0515(8) -0.0186(7) 0.0262(8) -0.0491(9)
N005 0.0540(9) 0.0598(10) 0.0466(9) -0.0092(7) 0.0061(7) -0.0055(8)
N006 0.0750(11) 0.0508(9) 0.0532(9) -0.0086(7) 0.0079(8) -0.0307(9)
C007 0.0394(9) 0.0388(9) 0.0364(8) -0.0063(7) 0.0029(7) -0.0139(7)
C008 0.0447(9) 0.0361(8) 0.0391(9) -0.0081(7) 0.0031(7) -0.0145(7)
C009 0.0459(9) 0.0383(9) 0.0462(10) -0.0116(7) -0.0005(8) -0.0169(8)
N00A 0.0632(10) 0.0544(10) 0.0771(11) -0.0210(8) 0.0076(9) -0.0294(9)
C00B 0.0406(9) 0.0407(9) 0.0493(10) -0.0106(8) -0.0023(8) -0.0156(8)
C00C 0.0476(9) 0.0395(9) 0.0360(9) -0.0084(7) 0.0045(7) -0.0179(8)
C00D 0.0441(9) 0.0411(9) 0.0442(9) -0.0161(7) 0.0084(8) -0.0143(8)
C00E 0.0462(10) 0.0421(9) 0.0446(10) -0.0072(8) -0.0010(8) -0.0179(8)
C00F 0.0488(10) 0.0359(9) 0.0525(11) -0.0048(8) -0.0025(8) -0.0128(8)
C00G 0.0473(10) 0.0418(9) 0.0457(10) -0.0080(8) -0.0090(8) -0.0079(8)
C00H 0.0482(10) 0.0476(10) 0.0438(10) -0.0117(8) 0.0043(8) -0.0204(8)
C00I 0.0496(10) 0.0376(9) 0.0457(10) -0.0027(7) -0.0076(8) -0.0170(8)
C00J 0.0557(11) 0.0433(10) 0.0402(10) -0.0069(7) -0.0014(8) -0.0157(9)
C00K 0.0520(11) 0.0479(11) 0.0687(13) -0.0079(9) -0.0031(10) -0.0247(9)
C00L 0.0557(10) 0.0426(9) 0.0476(10) -0.0056(8) -0.0006(8) -0.0218(8)
C00M 0.0546(11) 0.0397(10) 0.0631(12) -0.0098(8) -0.0007(9) -0.0167(9)
C00N 0.0508(11) 0.0596(12) 0.0538(11) -0.0185(9) 0.0109(9) -0.0155(10)
C00O 0.0567(11) 0.0506(10) 0.0430(10) -0.0091(8) -0.0019(8) -0.0166(9)
C00P 0.0638(12) 0.0376(10) 0.0661(12) -0.0040(9) -0.0108(10) -0.0163(9)
C00Q 0.0494(11) 0.0513(11) 0.0631(12) -0.0116(9) -0.0092(9) -0.0105(9)
C00R 0.0749(13) 0.0539(11) 0.0511(11) -0.0177(9) -0.0049(10) -0.0090(10)
C00S 0.0854(15) 0.0475(11) 0.0772(15) 0.0088(11) -0.0166(12) -0.0368(12)
C00T 0.0874(15) 0.0738(14) 0.0566(13) 0.0097(11) -0.0050(11) -0.0514(13)
C00U 0.0508(11) 0.0579(12) 0.0893(16) -0.0151(11) -0.0191(11) -0.0156(10)
C00V 0.0736(14) 0.0559(12) 0.0602(13) -0.0064(10) -0.0190(11) -0.0142(11)
C00W 0.0535(12) 0.0674(13) 0.0785(16) -0.0376(11) 0.0111(11) -0.0164(11)
C00X 0.0476(11) 0.0698(14) 0.0838(15) -0.0305(12) 0.0070(11) -0.0070(11)
C00Y 0.0518(12) 0.0540(12) 0.0947(17) -0.0284(12) -0.0085(12) -0.0024(10)
C00Z 0.0667(13) 0.0415(10) 0.0818(15) -0.0161(10) -0.0137(11) -0.0039(10)
C010 0.0665(14) 0.0757(14) 0.0528(12) -0.0152(10) 0.0083(10) -0.0107(12)
C011 0.0950(18) 0.0571(13) 0.0789(16) -0.0301(12) -0.0277(14) -0.0040(13)
C012 0.0867(15) 0.0751(14) 0.0549(12) -0.0099(11) 0.0148(11) -0.0420(13)
C013 0.0833(17) 0.0552(13) 0.121(2) -0.0299(14) -0.0262(16) -0.0227(13)
C014 0.0833(16) 0.0727(15) 0.112(2) -0.0276(14) 0.0113(14) -0.0422(14)

loop_
_atom_type_symbol
_atom_type_description
_atom_type_scat_dispersion_real
_atom_type_scat_dispersion_imag
_atom_type_scat_source
C C 0.0033 0.0016 'International Tables Vol C Tables 4.2.6.8 and 6.1.1.4'
H H 0.0000 0.0000 'International Tables Vol C Tables 4.2.6.8 and 6.1.1.4'
Fe Fe 0.3463 0.8444 'International Tables Vol C Tables 4.2.6.8 and 6.1.1.4'
N N 0.0061 0.0033 'International Tables Vol C Tables 4.2.6.8 and 6.1.1.4'
O O 0.0106 0.0060 'International Tables Vol C Tables 4.2.6.8 and 6.1.1.4'

loop_
_geom_angle_atom_site_label_1
_geom_angle_atom_site_label_2
_geom_angle_atom_site_label_3
_geom_angle
_geom_angle_site_symmetry_1
_geom_angle_site_symmetry_3
_geom_angle_publ_flag
C009 Fe01 C00D 97.55(7) . . ?
C009 Fe01 C00K 41.74(7) . . ?
C009 Fe01 C00M 119.13(7) . . ?
C009 Fe01 C00N 112.85(7) . . ?
C009 Fe01 C00O 41.59(7) . . ?
C009 Fe01 C00U 69.47(7) . . ?
C009 Fe01 C00V 69.67(7) . . ?
C009 Fe01 C00X 150.91(8) . . ?
C009 Fe01 C00Z 159.62(8) . . ?
C00D Fe01 C00K 119.83(7) . . ?
C00D Fe01 C00N 41.29(7) . . ?
C00D Fe01 C00O 112.87(7) . . ?
C00D Fe01 C00U 159.84(8) . . ?
C00D Fe01 C00V 150.94(8) . . ?
C00D Fe01 C00X 69.54(8) . . ?
C00D Fe01 C00Z 69.58(7) . . ?
C00K Fe01 C00N 105.11(8) . . ?
C00K Fe01 C00U 40.46(8) . . ?
C00K Fe01 C00V 68.25(8) . . ?
C00K Fe01 C00X 121.50(9) . . ?
C00K Fe01 C00Z 158.57(8) . . ?
C00M Fe01 C00D 41.39(7) . . ?
C00M Fe01 C00K 157.59(8) . . ?
C00M Fe01 C00N 68.72(8) . . ?
C00M Fe01 C00O 104.45(7) . . ?
C00M Fe01 C00U 158.61(8) . . ?
C00M Fe01 C00V 121.41(8) . . ?
C00M Fe01 C00X 68.70(8) . . ?
C00M Fe01 C00Z 41.03(8) . . ?
C00N Fe01 C00U 128.32(8) . . ?
C00N Fe01 C00V 167.68(8) . . ?
C00N Fe01 C00X 40.73(8) . . ?
C00N Fe01 C00Z 68.35(8) . . ?
C00O Fe01 C00K 68.87(7) . . ?
C00O Fe01 C00N 148.19(8) . . ?
C00O Fe01 C00U 68.11(8) . . ?
C00O Fe01 C00V 40.71(7) . . ?
C00O Fe01 C00X 167.38(8) . . ?
C00O Fe01 C00Z 127.65(8) . . ?
C00V Fe01 C00U 40.10(8) . . ?
C00X Fe01 C00U 114.24(9) . . ?
C00X Fe01 C00V 133.01(9) . . ?
C00Z Fe01 C00U 126.98(8) . . ?
C00Z Fe01 C00V 113.82(8) . . ?
C00Z Fe01 C00X 40.43(8) . . ?
C010 N005 C00B 116.45(16) . . ?
C00I N006 C012 116.38(16) . . ?
C008 C007 H007 108.0 . . ?
C00C C007 H007 108.0 . . ?
C00C C007 C008 115.28(12) . . ?
C00E C007 H007 108.0 . . ?
C00E C007 C008 104.97(12) . . ?
C00E C007 C00C 112.29(13) . . ?
C007 C008 H008 106.7 . . ?
C009 C008 C007 112.80(13) . . ?
C009 C008 H008 106.7 . . ?
C009 C008 C00L 111.31(13) . . ?
C00L C008 C007 112.07(13) . . ?
C00L C008 H008 106.7 . . ?
C008 C009 Fe01 121.81(11) . . ?
C00K C009 Fe01 70.13(10) . . ?
C00K C009 C008 127.02(15) . . ?
C00O C009 Fe01 70.13(10) . . ?
C00O C009 C008 126.62(15) . . ?
C00O C009 C00K 106.26(15) . . ?
C00G N00A C014 116.32(18) . . ?
N005 C00B C00E 116.87(15) . . ?
N005 C00B C00Q 123.01(17) . . ?
C00Q C00B C00E 120.12(16) . . ?
C007 C00C H00C 107.5 . . ?
C00D C00C C007 113.46(13) . . ?
C00D C00C H00C 107.5 . . ?
C00D C00C C00H 108.50(13) . . ?
C00H C00C C007 111.99(12) . . ?
C00H C00C H00C 107.5 . . ?
C00C C00D Fe01 125.40(11) . . ?
C00M C00D Fe01 69.27(10) . . ?
C00M C00D C00C 126.87(15) . . ?
C00M C00D C00N 106.35(16) . . ?
C00N C00D Fe01 69.76(10) . . ?
C00N C00D C00C 126.78(15) . . ?
O002 C00E C007 122.00(15) . . ?
O002 C00E C00B 119.66(15) . . ?
C00B C00E C007 118.22(14) . . ?
O003 C00F C00I 119.54(15) . . ?
O003 C00F C00L 122.87(15) . . ?
C00L C00F C00I 117.57(15) . . ?
N00A C00G C00J 117.88(15) . . ?
N00A C00G C00R 122.71(17) . . ?
C00R C00G C00J 119.39(16) . . ?
C00C C00H H00A 109.2 . . ?
C00C C00H H00B 109.2 . . ?
H00A C00H H00B 107.9 . . ?
C00J C00H C00C 112.27(13) . . ?
C00J C00H H00A 109.2 . . ?
C00J C00H H00B 109.1 . . ?
N006 C00I C00F 116.58(14) . . ?
N006 C00I C00P 123.63(16) . . ?
C00P C00I C00F 119.79(16) . . ?
O004 C00J C00G 119.00(15) . . ?
O004 C00J C00H 121.53(15) . . ?
C00G C00J C00H 119.47(14) . . ?
Fe01 C00K H00K 126.8 . . ?
C009 C00K Fe01 68.13(9) . . ?
C009 C00K H00K 125.7 . . ?
C00U C00K Fe01 70.88(11) . . ?
C00U C00K C009 108.57(16) . . ?
C00U C00K H00K 125.7 . . ?
C008 C00L H00D 108.9 . . ?
C008 C00L H00E 108.9 . . ?
C00F C00L C008 113.26(14) . . ?
C00F C00L H00D 108.9 . . ?
C00F C00L H00E 108.9 . . ?
H00D C00L H00E 107.7 . . ?
Fe01 C00M H00M 126.3 . . ?
C00D C00M Fe01 69.34(10) . . ?
C00D C00M H00M 125.6 . . ?
C00Z C00M Fe01 70.27(11) . . ?
C00Z C00M C00D 108.74(17) . . ?
C00Z C00M H00M 125.6 . . ?
Fe01 C00N H00N 127.0 . . ?
C00D C00N Fe01 68.95(10) . . ?
C00D C00N H00N 125.5 . . ?
C00X C00N Fe01 70.13(11) . . ?
C00X C00N C00D 109.03(17) . . ?
C00X C00N H00N 125.5 . . ?
Fe01 C00O H00O 127.0 . . ?
C009 C00O Fe01 68.28(9) . . ?
C009 C00O H00O 125.6 . . ?
C00V C00O Fe01 70.67(11) . . ?
C00V C00O C009 108.78(17) . . ?
C00V C00O H00O 125.6 . . ?
C00I C00P H00P 120.6 . . ?
C00I C00P C00S 118.85(19) . . ?
C00S C00P H00P 120.6 . . ?
C00B C00Q H00Q 120.6 . . ?
C00B C00Q C00Y 118.76(19) . . ?
C00Y C00Q H00Q 120.6 . . ?
C00G C00R H00R 120.2 . . ?
C011 C00R C00G 119.5(2) . . ?
C011 C00R H00R 120.2 . . ?
C00P C00S H00S 120.7 . . ?
C00T C00S C00P 118.63(18) . . ?
C00T C00S H00S 120.7 . . ?
C00S C00T H00T 120.5 . . ?
C00S C00T C012 118.97(19) . . ?
C012 C00T H00T 120.5 . . ?
Fe01 C00U H00U 127.4 . . ?
C00K C00U Fe01 68.66(11) . . ?
C00K C00U H00U 125.8 . . ?
C00V C00U Fe01 69.79(11) . . ?
C00V C00U C00K 108.44(17) . . ?
C00V C00U H00U 125.8 . . ?
Fe01 C00V H00V 126.8 . . ?
C00O C00V Fe01 68.62(10) . . ?
C00O C00V H00V 126.0 . . ?
C00U C00V Fe01 70.11(12) . . ?
C00U C00V C00O 107.90(17) . . ?
C00U C00V H00V 126.0 . . ?
C00Y C00W H00W 120.7 . . ?
C00Y C00W C010 118.60(19) . . ?
C010 C00W H00W 120.7 . . ?
Fe01 C00X H00X 126.7 . . ?
C00N C00X Fe01 69.14(11) . . ?
C00N C00X H00X 126.1 . . ?
C00Z C00X Fe01 69.64(11) . . ?
C00Z C00X C00N 107.87(17) . . ?
C00Z C00X H00X 126.1 . . ?
C00Q C00Y H00Y 120.5 . . ?
C00W C00Y C00Q 118.94(19) . . ?
C00W C00Y H00Y 120.5 . . ?
Fe01 C00Z H00Z 126.9 . . ?
C00M C00Z Fe01 68.70(10) . . ?
C00M C00Z H00Z 126.0 . . ?
C00X C00Z Fe01 69.93(11) . . ?
C00X C00Z C00M 108.01(18) . . ?
C00X C00Z H00Z 126.0 . . ?
N005 C010 C00W 124.2(2) . . ?
N005 C010 H010 117.9 . . ?
C00W C010 H010 117.9 . . ?
C00R C011 H011 120.8 . . ?
C013 C011 C00R 118.4(2) . . ?
C013 C011 H011 120.8 . . ?
N006 C012 C00T 123.5(2) . . ?
N006 C012 H012 118.2 . . ?
C00T C012 H012 118.2 . . ?
C011 C013 H013 120.5 . . ?
C011 C013 C014 119.0(2) . . ?
C014 C013 H013 120.5 . . ?
N00A C014 C013 124.1(2) . . ?
N00A C014 H014 117.9 . . ?
C013 C014 H014 117.9 . . ?

loop_
_geom_bond_atom_site_label_1
_geom_bond_atom_site_label_2
_geom_bond_distance
_geom_bond_site_symmetry_2
_geom_bond_publ_flag
Fe01 C009 1.9952(16) . ?
Fe01 C00D 2.0164(17) . ?
Fe01 C00K 2.0220(17) . ?
Fe01 C00M 2.0156(18) . ?
Fe01 C00N 2.0271(19) . ?
Fe01 C00O 2.0198(18) . ?
Fe01 C00U 2.051(2) . ?
Fe01 C00V 2.047(2) . ?
Fe01 C00X 2.040(2) . ?
Fe01 C00Z 2.0363(19) . ?
O002 C00E 1.2173(19) . ?
O003 C00F 1.209(2) . ?
O004 C00J 1.2087(19) . ?
N005 C00B 1.339(2) . ?
N005 C010 1.336(2) . ?
N006 C00I 1.335(2) . ?
N006 C012 1.338(2) . ?
C007 H007 0.9800 . ?
C007 C008 1.570(2) . ?
C007 C00C 1.548(2) . ?
C007 C00E 1.524(2) . ?
C008 H008 0.9800 . ?
C008 C009 1.507(2) . ?
C008 C00L 1.530(2) . ?
C009 C00K 1.431(2) . ?
C009 C00O 1.426(2) . ?
N00A C00G 1.332(2) . ?
N00A C014 1.337(3) . ?
C00B C00E 1.503(2) . ?
C00B C00Q 1.378(2) . ?
C00C H00C 0.9800 . ?
C00C C00D 1.515(2) . ?
C00C C00H 1.537(2) . ?
C00D C00M 1.425(2) . ?
C00D C00N 1.426(2) . ?
C00F C00I 1.507(2) . ?
C00F C00L 1.505(2) . ?
C00G C00J 1.496(2) . ?
C00G C00R 1.379(2) . ?
C00H H00A 0.9700 . ?
C00H H00B 0.9700 . ?
C00H C00J 1.511(2) . ?
C00I C00P 1.373(2) . ?
C00K H00K 0.9300 . ?
C00K C00U 1.409(3) . ?
C00L H00D 0.9700 . ?
C00L H00E 0.9700 . ?
C00M H00M 0.9300 . ?
C00M C00Z 1.420(3) . ?
C00N H00N 0.9300 . ?
C00N C00X 1.415(3) . ?
C00O H00O 0.9300 . ?
C00O C00V 1.415(3) . ?
C00P H00P 0.9300 . ?
C00P C00S 1.375(3) . ?
C00Q H00Q 0.9300 . ?
C00Q C00Y 1.381(3) . ?
C00R H00R 0.9300 . ?
C00R C011 1.370(3) . ?
C00S H00S 0.9300 . ?
C00S C00T 1.365(3) . ?
C00T H00T 0.9300 . ?
C00T C012 1.376(3) . ?
C00U H00U 0.9300 . ?
C00U C00V 1.405(3) . ?
C00V H00V 0.9300 . ?
C00W H00W 0.9300 . ?
C00W C00Y 1.362(3) . ?
C00W C010 1.368(3) . ?
C00X H00X 0.9300 . ?
C00X C00Z 1.409(3) . ?
C00Y H00Y 0.9300 . ?
C00Z H00Z 0.9300 . ?
C010 H010 0.9300 . ?
C011 H011 0.9300 . ?
C011 C013 1.358(3) . ?
C012 H012 0.9300 . ?
C013 H013 0.9300 . ?
C013 C014 1.366(3) . ?
C014 H014 0.9300 . ?

loop_
_geom_torsion_atom_site_label_1
_geom_torsion_atom_site_label_2
_geom_torsion_atom_site_label_3
_geom_torsion_atom_site_label_4
_geom_torsion
_geom_torsion_site_symmetry_1
_geom_torsion_site_symmetry_2
_geom_torsion_site_symmetry_3
_geom_torsion_site_symmetry_4
_geom_torsion_publ_flag
Fe01 C009 C00K C00U -59.52(13) . . . . ?
Fe01 C009 C00O C00V 59.22(13) . . . . ?
Fe01 C00D C00M C00Z -59.40(13) . . . . ?
Fe01 C00D C00N C00X 58.81(13) . . . . ?
Fe01 C00K C00U C00V -58.58(14) . . . . ?
Fe01 C00M C00Z C00X -59.07(14) . . . . ?
Fe01 C00N C00X C00Z 59.07(14) . . . . ?
Fe01 C00O C00V C00U 59.31(14) . . . . ?
Fe01 C00U C00V C00O -58.38(13) . . . . ?
Fe01 C00X C00Z C00M 58.31(13) . . . . ?
O003 C00F C00I N006 159.81(17) . . . . ?
O003 C00F C00I C00P -19.5(3) . . . . ?
O003 C00F C00L C008 -23.5(2) . . . . ?
N005 C00B C00E O002 171.67(16) . . . . ?
N005 C00B C00E C007 -12.2(2) . . . . ?
N005 C00B C00Q C00Y -1.1(3) . . . . ?
N006 C00I C00P C00S 0.3(3) . . . . ?
C007 C008 C009 Fe01 39.21(17) . . . . ?
C007 C008 C009 C00K 127.31(17) . . . . ?
C007 C008 C009 C00O -48.7(2) . . . . ?
C007 C008 C00L C00F 160.49(14) . . . . ?
C007 C00C C00D Fe01 -19.26(19) . . . . ?
C007 C00C C00D C00M 70.2(2) . . . . ?
C007 C00C C00D C00N -109.33(18) . . . . ?
C007 C00C C00H C00J 167.04(14) . . . . ?
C008 C007 C00C C00D 58.86(17) . . . . ?
C008 C007 C00C C00H -177.90(13) . . . . ?
C008 C007 C00E O002 99.61(18) . . . . ?
C008 C007 C00E C00B -76.38(16) . . . . ?
C008 C009 C00K Fe01 -115.43(17) . . . . ?
C008 C009 C00K C00U -174.96(16) . . . . ?
C008 C009 C00O Fe01 115.45(16) . . . . ?
C008 C009 C00O C00V 174.67(16) . . . . ?
C009 C008 C00L C00F -72.14(18) . . . . ?
C009 C00K C00U Fe01 57.83(12) . . . . ?
C009 C00K C00U C00V -0.7(2) . . . . ?
C009 C00O C00V Fe01 -57.76(12) . . . . ?
C009 C00O C00V C00U 1.6(2) . . . . ?
N00A C00G C00J O004 179.97(17) . . . . ?
N00A C00G C00J C00H -0.3(2) . . . . ?
N00A C00G C00R C011 -1.0(3) . . . . ?
C00B N005 C010 C00W -0.3(3) . . . . ?
C00B C00Q C00Y C00W 0.3(3) . . . . ?
C00C C007 C008 C009 -70.76(17) . . . . ?
C00C C007 C008 C00L 55.80(18) . . . . ?
C00C C007 C00E O002 -26.4(2) . . . . ?
C00C C007 C00E C00B 157.65(13) . . . . ?
C00C C00D C00M Fe01 -119.36(16) . . . . ?
C00C C00D C00M C00Z -178.77(16) . . . . ?
C00C C00D C00N Fe01 119.68(16) . . . . ?
C00C C00D C00N C00X 178.48(16) . . . . ?
C00C C00H C00J O004 -20.3(2) . . . . ?
C00C C00H C00J C00G 159.97(15) . . . . ?
C00D C00C C00H C00J -66.95(17) . . . . ?
C00D C00M C00Z Fe01 58.83(12) . . . . ?
C00D C00M C00Z C00X -0.2(2) . . . . ?
C00D C00N C00X Fe01 -58.09(13) . . . . ?
C00D C00N C00X C00Z 1.0(2) . . . . ?
C00E C007 C008 C009 165.15(13) . . . . ?
C00E C007 C008 C00L -68.29(16) . . . . ?
C00E C007 C00C C00D 179.01(13) . . . . ?
C00E C007 C00C C00H -57.75(17) . . . . ?
C00E C00B C00Q C00Y 179.24(16) . . . . ?
C00F C00I C00P C00S 179.49(16) . . . . ?
C00G N00A C014 C013 0.3(4) . . . . ?
C00G C00R C011 C013 0.5(3) . . . . ?
C00H C00C C00D Fe01 -144.40(12) . . . . ?
C00H C00C C00D C00M -55.0(2) . . . . ?
C00H C00C C00D C00N 125.53(17) . . . . ?
C00I N006 C012 C00T -0.8(3) . . . . ?
C00I C00F C00L C008 157.88(15) . . . . ?
C00I C00P C00S C00T -1.2(3) . . . . ?
C00J C00G C00R C011 177.65(17) . . . . ?
C00K C009 C00O Fe01 -61.19(12) . . . . ?
C00K C009 C00O C00V -2.0(2) . . . . ?
C00K C00U C00V Fe01 57.89(14) . . . . ?
C00K C00U C00V C00O -0.5(2) . . . . ?
C00L C008 C009 Fe01 -87.76(15) . . . . ?
C00L C008 C009 C00K 0.3(2) . . . . ?
C00L C008 C009 C00O -175.62(15) . . . . ?
C00L C00F C00I N006 -21.5(2) . . . . ?
C00L C00F C00I C00P 159.16(16) . . . . ?
C00M C00D C00N Fe01 -59.91(11) . . . . ?
C00M C00D C00N C00X -1.1(2) . . . . ?
C00N C00D C00M Fe01 60.23(12) . . . . ?
C00N C00D C00M C00Z 0.8(2) . . . . ?
C00N C00X C00Z Fe01 -58.76(14) . . . . ?
C00N C00X C00Z C00M -0.5(2) . . . . ?
C00O C009 C00K Fe01 61.19(11) . . . . ?
C00O C009 C00K C00U 1.7(2) . . . . ?
C00P C00S C00T C012 1.1(3) . . . . ?
C00Q C00B C00E O002 -8.6(2) . . . . ?
C00Q C00B C00E C007 167.46(15) . . . . ?
C00R C00G C00J O004 1.3(3) . . . . ?
C00R C00G C00J C00H -178.99(16) . . . . ?
C00R C011 C013 C014 0.3(3) . . . . ?
C00S C00T C012 N006 -0.1(3) . . . . ?
C00Y C00W C010 N005 -0.4(3) . . . . ?
C010 N005 C00B C00E -179.29(16) . . . . ?
C010 N005 C00B C00Q 1.0(3) . . . . ?
C010 C00W C00Y C00Q 0.4(3) . . . . ?
C011 C013 C014 N00A -0.7(4) . . . . ?
C012 N006 C00I C00F -178.51(16) . . . . ?
C012 N006 C00I C00P 0.8(3) . . . . ?
C014 N00A C00G C00J -178.09(18) . . . . ?
C014 N00A C00G C00R 0.6(3) . . . . ?

loop_
_smtbx_masks_void_nr
_smtbx_masks_void_average_x
_smtbx_masks_void_average_y
_smtbx_masks_void_average_z
_smtbx_masks_void_volume
_smtbx_masks_void_count_electrons
_smtbx_masks_void_content
1 0.500 0.000 0.000 218.7 51.4 '1.25 CH2Cl2'
